data_7120671
loop_
_publ_author_name
'Maiti, Debabrata'
'Srinivasan., R.'
'Dey, Aniruddha'
'Nagarajan, N. S'
'Kumaran, Rajendran'
'GANDHI, THIRUMANAVELAN'

_publ_section_title
;
 Pd-catalyzed C-H arylation of Pyridazine-based Fused 1, 2, 4-Triazoles:
 Overriding Selectivity at the Usual Position by Undermining of Preferred
 Chelate Formation
;
_journal_name_full 'Chem. Commun.'
_journal_paper_doi 10.1039/C7CC06226E
_journal_year 2017
_chemical_formula_moiety 'C27 H22 N4 O3'
_chemical_formula_sum 'C27 H22 N4 O3'
_chemical_formula_weight 450.49
_chemical_name_systematic
; 
 ? 
;
_space_group_IT_number 2
_symmetry_cell_setting triclinic
_symmetry_space_group_name_Hall '-P 1'
_symmetry_space_group_name_H-M 'P -1'
_atom_sites_solution_hydrogens geom
_atom_sites_solution_primary direct
_atom_sites_solution_secondary difmap
_audit_creation_method SHELXL-97
_audit_update_record
;
2014-12-18 deposited with the CCDC.
2017-09-18 downloaded from the CCDC.
;
_cell_angle_alpha 117.3790(10)
_cell_angle_beta 91.142(2)
_cell_angle_gamma 91.733(2)
_cell_formula_units_Z 2
_cell_length_a 8.0109(2)
_cell_length_b 12.2867(3)
_cell_length_c 12.9925(4)
_cell_measurement_temperature 293(2)
_cell_volume 1134.23(5)
_computing_structure_refinement 'SHELXL-97 (Sheldrick, 1997)'
_computing_structure_solution 'SHELXS-97 (Sheldrick, 1990)'
_diffrn_ambient_temperature 293(2)
_diffrn_measured_fraction_theta_full 0.995
_diffrn_measured_fraction_theta_max 0.995
_diffrn_radiation_monochromator graphite
_diffrn_radiation_source 'fine-focus sealed tube'
_diffrn_radiation_type MoK\a
_diffrn_radiation_wavelength 0.71073
_diffrn_reflns_av_R_equivalents 0.0200
_diffrn_reflns_av_sigmaI/netI 0.0186
_diffrn_reflns_limit_h_max 10
_diffrn_reflns_limit_h_min -9
_diffrn_reflns_limit_k_max 15
_diffrn_reflns_limit_k_min -15
_diffrn_reflns_limit_l_max 16
_diffrn_reflns_limit_l_min -16
_diffrn_reflns_number 16548
_diffrn_reflns_theta_full 26.49
_diffrn_reflns_theta_max 26.49
_diffrn_reflns_theta_min 1.77
_exptl_absorpt_coefficient_mu 0.088
_exptl_absorpt_correction_T_max 0.9912
_exptl_absorpt_correction_T_min 0.9826
_exptl_absorpt_correction_type multi-scan
_exptl_crystal_colour colourless
_exptl_crystal_density_diffrn 1.319
_exptl_crystal_density_method 'not measured'
_exptl_crystal_description block
_exptl_crystal_F_000 472
_exptl_crystal_size_max 0.20
_exptl_crystal_size_mid 0.15
_exptl_crystal_size_min 0.10
_refine_diff_density_max 0.184
_refine_diff_density_min -0.144
_refine_diff_density_rms 0.029
_refine_ls_extinction_coef 0.0069(12)
_refine_ls_extinction_expression Fc^*^=kFc[1+0.001xFc^2^\l^3^/sin(2\q)]^-1/4^
_refine_ls_extinction_method SHELXL
_refine_ls_goodness_of_fit_ref 1.055
_refine_ls_hydrogen_treatment mixed
_refine_ls_matrix_type full
_refine_ls_number_parameters 310
_refine_ls_number_reflns 4663
_refine_ls_number_restraints 0
_refine_ls_restrained_S_all 1.055
_refine_ls_R_factor_all 0.0485
_refine_ls_R_factor_gt 0.0367
_refine_ls_shift/su_max 0.000
_refine_ls_shift/su_mean 0.000
_refine_ls_structure_factor_coef Fsqd
_refine_ls_weighting_details 'calc w=1/[\s^2^(Fo^2^)+(0.0351P)^2^+0.2812P] where P=(Fo^2^+2Fc^2^)/3'
_refine_ls_weighting_scheme calc
_refine_ls_wR_factor_gt 0.0881
_refine_ls_wR_factor_ref 0.0962
_reflns_number_gt 3763
_reflns_number_total 4663
_reflns_threshold_expression >2sigma(I)
_cod_data_source_file c7cc06226e2.cif
_cod_data_source_block shelxl
_cod_database_code 7120671

loop_
_symmetry_equiv_pos_as_xyz
'x, y, z'
'-x, -y, -z'

loop_
_atom_site_label
_atom_site_type_symbol
_atom_site_fract_x
_atom_site_fract_y
_atom_site_fract_z
_atom_site_U_iso_or_equiv
_atom_site_adp_type
_atom_site_occupancy
_atom_site_symmetry_multiplicity
_atom_site_calc_flag
_atom_site_refinement_flags
C1 C 0.0084(2) 0.17271(13) 0.25987(14) 0.0546(4) Uani 1 1 d .
H1 H -0.0303 0.2470 0.3146 0.066 Uiso 1 1 calc R
C2 C -0.0584(3) 0.06381(16) 0.25165(16) 0.0716(5) Uani 1 1 d .
H2 H -0.1430 0.0651 0.3001 0.086 Uiso 1 1 calc R
C3 C -0.0006(3) -0.04573(16) 0.17257(18) 0.0792(6) Uani 1 1 d .
H3 H -0.0457 -0.1188 0.1674 0.095 Uiso 1 1 calc R
C4 C 0.1235(3) -0.04776(15) 0.10115(18) 0.0833(6) Uani 1 1 d .
H4 H 0.1635 -0.1224 0.0480 0.100 Uiso 1 1 calc R
C5 C 0.1899(2) 0.06014(13) 0.10723(15) 0.0659(5) Uani 1 1 d .
H5 H 0.2733 0.0581 0.0577 0.079 Uiso 1 1 calc R
C6 C 0.13186(18) 0.17156(11) 0.18748(11) 0.0433(3) Uani 1 1 d .
C7 C 0.19605(17) 0.28413(11) 0.18681(11) 0.0407(3) Uani 1 1 d .
C8 C 0.27992(15) 0.53215(10) 0.46939(10) 0.0345(3) Uani 1 1 d .
C9 C 0.27424(15) 0.56423(10) 0.59385(10) 0.0341(3) Uani 1 1 d .
C10 C 0.16965(17) 0.49743(11) 0.63034(11) 0.0407(3) Uani 1 1 d .
H10 H 0.1040 0.4319 0.5755 0.049 Uiso 1 1 calc R
C11 C 0.16084(18) 0.52595(12) 0.74602(11) 0.0434(3) Uani 1 1 d .
H11 H 0.0896 0.4802 0.7684 0.052 Uiso 1 1 calc R
C12 C 0.25869(17) 0.62309(12) 0.82854(11) 0.0408(3) Uani 1 1 d .
C13 C 0.36320(17) 0.69081(12) 0.79348(11) 0.0432(3) Uani 1 1 d .
H13 H 0.4288 0.7563 0.8485 0.052 Uiso 1 1 calc R
C14 C 0.37081(16) 0.66207(11) 0.67817(11) 0.0392(3) Uani 1 1 d .
H14 H 0.4414 0.7086 0.6561 0.047 Uiso 1 1 calc R
C15 C 0.1514(2) 0.59726(17) 0.98675(14) 0.0632(4) Uani 1 1 d .
H15A H 0.0382 0.6031 0.9646 0.095 Uiso 1 1 calc R
H15B H 0.1633 0.6346 1.0698 0.095 Uiso 1 1 calc R
H15C H 0.1780 0.5125 0.9545 0.095 Uiso 1 1 calc R
C16 C 0.33571(16) 0.62151(11) 0.43391(11) 0.0373(3) Uani 1 1 d .
H16 H 0.3678 0.7003 0.4903 0.045 Uiso 1 1 calc R
C17 C 0.34301(16) 0.59429(11) 0.32018(11) 0.0359(3) Uani 1 1 d .
C18 C 0.29097(16) 0.47195(11) 0.23914(10) 0.0371(3) Uani 1 1 d .
C19 C 0.40288(16) 0.68333(11) 0.28056(11) 0.0376(3) Uani 1 1 d .
C20 C 0.49885(18) 0.64656(13) 0.18262(11) 0.0461(3) Uani 1 1 d .
H20 H 0.5206 0.5641 0.1387 0.055 Uiso 1 1 calc R
C21 C 0.5618(2) 0.73188(14) 0.15041(13) 0.0547(4) Uani 1 1 d .
H21 H 0.6267 0.7068 0.0854 0.066 Uiso 1 1 calc R
C22 C 0.5289(2) 0.85404(14) 0.21418(13) 0.0526(4) Uani 1 1 d .
H22 H 0.5722 0.9112 0.1924 0.063 Uiso 1 1 calc R
C23 C 0.43161(17) 0.89212(12) 0.31075(11) 0.0421(3) Uani 1 1 d .
C24 C 0.36867(16) 0.80680(11) 0.34358(11) 0.0384(3) Uani 1 1 d .
H24 H 0.3031 0.8323 0.4082 0.046 Uiso 1 1 calc R
C25 C 0.39865(19) 1.02481(13) 0.37740(12) 0.0472(3) Uani 1 1 d .
C26 C 0.2284(2) 1.17142(13) 0.51599(15) 0.0580(4) Uani 1 1 d .
H26A H 0.2018 1.2057 0.4640 0.070 Uiso 1 1 calc R
H26B H 0.3196 1.2208 0.5686 0.070 Uiso 1 1 calc R
C27 C 0.0814(3) 1.17070(17) 0.5815(2) 0.0957(8) Uani 1 1 d .
H27A H -0.0080 1.1218 0.5285 0.144 Uiso 1 1 calc R
H27B H 0.0469 1.2531 0.6261 0.144 Uiso 1 1 calc R
H27C H 0.1093 1.1367 0.6326 0.144 Uiso 1 1 calc R
N1 N 0.28258(16) 0.41436(10) 0.12492(9) 0.0470(3) Uani 1 1 d .
N2 N 0.22329(16) 0.29610(10) 0.09284(10) 0.0490(3) Uani 1 1 d .
N3 N 0.23642(13) 0.39398(9) 0.28236(8) 0.0361(2) Uani 1 1 d .
N4 N 0.23122(13) 0.41903(9) 0.39595(8) 0.0363(2) Uani 1 1 d .
O1 O 0.26183(14) 0.65907(10) 0.94421(8) 0.0562(3) Uani 1 1 d .
O2 O 0.47522(17) 1.10480(10) 0.36749(11) 0.0726(4) Uani 1 1 d .
O3 O 0.27556(13) 1.04530(8) 0.45042(9) 0.0536(3) Uani 1 1 d .

loop_
_atom_site_aniso_label
_atom_site_aniso_U_11
_atom_site_aniso_U_22
_atom_site_aniso_U_33
_atom_site_aniso_U_23
_atom_site_aniso_U_13
_atom_site_aniso_U_12
C1 0.0576(10) 0.0399(7) 0.0584(9) 0.0162(7) 0.0020(7) -0.0043(7)
C2 0.0782(13) 0.0585(10) 0.0745(11) 0.0288(9) 0.0016(9) -0.0198(9)
C3 0.1099(17) 0.0435(9) 0.0807(13) 0.0275(9) -0.0099(12) -0.0210(10)
C4 0.1192(18) 0.0313(8) 0.0808(13) 0.0099(8) 0.0066(12) 0.0035(9)
C5 0.0858(13) 0.0378(8) 0.0603(10) 0.0104(7) 0.0120(9) 0.0040(8)
C6 0.0495(8) 0.0320(6) 0.0422(7) 0.0123(5) -0.0059(6) -0.0013(6)
C7 0.0451(8) 0.0326(6) 0.0379(7) 0.0107(5) -0.0003(5) 0.0013(5)
C8 0.0353(7) 0.0295(6) 0.0382(6) 0.0149(5) 0.0048(5) 0.0036(5)
C9 0.0375(7) 0.0283(6) 0.0371(6) 0.0150(5) 0.0053(5) 0.0045(5)
C10 0.0466(8) 0.0312(6) 0.0422(7) 0.0155(5) 0.0026(6) -0.0033(5)
C11 0.0492(8) 0.0388(7) 0.0471(7) 0.0240(6) 0.0080(6) -0.0016(6)
C12 0.0468(8) 0.0412(7) 0.0374(7) 0.0203(6) 0.0048(6) 0.0069(6)
C13 0.0453(8) 0.0397(7) 0.0413(7) 0.0164(6) -0.0031(6) -0.0059(6)
C14 0.0395(7) 0.0366(6) 0.0432(7) 0.0201(6) 0.0034(5) -0.0029(5)
C15 0.0653(11) 0.0874(12) 0.0538(9) 0.0466(9) 0.0091(8) 0.0042(9)
C16 0.0434(7) 0.0287(6) 0.0378(6) 0.0135(5) 0.0045(5) 0.0004(5)
C17 0.0366(7) 0.0325(6) 0.0396(6) 0.0172(5) 0.0047(5) 0.0036(5)
C18 0.0415(7) 0.0341(6) 0.0367(6) 0.0169(5) 0.0032(5) 0.0030(5)
C19 0.0383(7) 0.0385(7) 0.0376(6) 0.0192(5) 0.0002(5) -0.0014(5)
C20 0.0507(9) 0.0448(7) 0.0407(7) 0.0178(6) 0.0063(6) 0.0006(6)
C21 0.0605(10) 0.0603(9) 0.0439(8) 0.0245(7) 0.0133(7) -0.0049(7)
C22 0.0604(10) 0.0554(9) 0.0510(8) 0.0329(7) 0.0041(7) -0.0113(7)
C23 0.0445(8) 0.0407(7) 0.0451(7) 0.0240(6) -0.0035(6) -0.0063(6)
C24 0.0401(7) 0.0383(7) 0.0399(7) 0.0208(5) 0.0031(5) -0.0008(5)
C25 0.0535(9) 0.0413(7) 0.0524(8) 0.0274(6) -0.0051(7) -0.0083(6)
C26 0.0577(10) 0.0334(7) 0.0776(11) 0.0216(7) -0.0046(8) 0.0001(6)
C27 0.0963(16) 0.0452(10) 0.1266(19) 0.0216(11) 0.0470(14) 0.0052(10)
N1 0.0605(8) 0.0392(6) 0.0381(6) 0.0155(5) 0.0005(5) -0.0013(5)
N2 0.0633(8) 0.0385(6) 0.0390(6) 0.0127(5) -0.0004(5) -0.0021(5)
N3 0.0410(6) 0.0294(5) 0.0356(5) 0.0129(4) 0.0029(4) 0.0021(4)
N4 0.0416(6) 0.0306(5) 0.0351(5) 0.0137(4) 0.0038(4) 0.0016(4)
O1 0.0681(7) 0.0641(7) 0.0392(5) 0.0266(5) 0.0025(5) -0.0047(5)
O2 0.0923(9) 0.0452(6) 0.0845(8) 0.0343(6) 0.0140(7) -0.0156(6)
O3 0.0581(7) 0.0334(5) 0.0700(7) 0.0244(5) 0.0077(5) 0.0002(4)

loop_
_atom_type_symbol
_atom_type_description
_atom_type_scat_dispersion_real
_atom_type_scat_dispersion_imag
_atom_type_scat_source
C C 0.0033 0.0016 'International Tables Vol C Tables 4.2.6.8 and 6.1.1.4'
H H 0.0000 0.0000 'International Tables Vol C Tables 4.2.6.8 and 6.1.1.4'
N N 0.0061 0.0033 'International Tables Vol C Tables 4.2.6.8 and 6.1.1.4'
O O 0.0106 0.0060 'International Tables Vol C Tables 4.2.6.8 and 6.1.1.4'

loop_
_geom_angle_atom_site_label_1
_geom_angle_atom_site_label_2
_geom_angle_atom_site_label_3
_geom_angle
C6 C1 C2 120.28(15)
C6 C1 H1 119.9
C2 C1 H1 119.9
C3 C2 C1 120.25(18)
C3 C2 H2 119.9
C1 C2 H2 119.9
C2 C3 C4 119.91(16)
C2 C3 H3 120.0
C4 C3 H3 120.0
C3 C4 C5 120.52(17)
C3 C4 H4 119.7
C5 C4 H4 119.7
C4 C5 C6 119.78(17)
C4 C5 H5 120.1
C6 C5 H5 120.1
C1 C6 C5 119.25(14)
C1 C6 C7 121.91(12)
C5 C6 C7 118.69(14)
N2 C7 N3 108.74(11)
N2 C7 C6 124.94(12)
N3 C7 C6 126.32(12)
N4 C8 C16 123.33(11)
N4 C8 C9 115.98(10)
C16 C8 C9 120.69(10)
C10 C9 C14 117.79(11)
C10 C9 C8 120.43(11)
C14 C9 C8 121.77(11)
C11 C10 C9 121.66(12)
C11 C10 H10 119.2
C9 C10 H10 119.2
C10 C11 C12 119.71(12)
C10 C11 H11 120.1
C12 C11 H11 120.1
O1 C12 C11 125.06(12)
O1 C12 C13 115.66(12)
C11 C12 C13 119.28(12)
C14 C13 C12 120.64(12)
C14 C13 H13 119.7
C12 C13 H13 119.7
C13 C14 C9 120.91(12)
C13 C14 H14 119.5
C9 C14 H14 119.5
O1 C15 H15A 109.5
O1 C15 H15B 109.5
H15A C15 H15B 109.5
O1 C15 H15C 109.5
H15A C15 H15C 109.5
H15B C15 H15C 109.5
C17 C16 C8 121.89(11)
C17 C16 H16 119.1
C8 C16 H16 119.1
C16 C17 C18 115.63(11)
C16 C17 C19 123.31(11)
C18 C17 C19 121.05(11)
N1 C18 N3 109.97(11)
N1 C18 C17 132.16(11)
N3 C18 C17 117.86(10)
C24 C19 C20 118.90(12)
C24 C19 C17 120.02(11)
C20 C19 C17 121.04(11)
C21 C20 C19 120.39(13)
C21 C20 H20 119.8
C19 C20 H20 119.8
C22 C21 C20 120.23(13)
C22 C21 H21 119.9
C20 C21 H21 119.9
C21 C22 C23 120.23(13)
C21 C22 H22 119.9
C23 C22 H22 119.9
C22 C23 C24 119.70(13)
C22 C23 C25 118.69(12)
C24 C23 C25 121.61(12)
C23 C24 C19 120.53(12)
C23 C24 H24 119.7
C19 C24 H24 119.7
O2 C25 O3 123.57(14)
O2 C25 C23 124.05(14)
O3 C25 C23 112.38(11)
O3 C26 C27 107.33(13)
O3 C26 H26A 110.2
C27 C26 H26A 110.2
O3 C26 H26B 110.2
C27 C26 H26B 110.2
H26A C26 H26B 108.5
C26 C27 H27A 109.5
C26 C27 H27B 109.5
H27A C27 H27B 109.5
C26 C27 H27C 109.5
H27A C27 H27C 109.5
H27B C27 H27C 109.5
C18 N1 N2 106.74(10)
C7 N2 N1 109.09(10)
N4 N3 C7 127.23(10)
N4 N3 C18 127.26(10)
C7 N3 C18 105.45(10)
C8 N4 N3 113.99(10)
C12 O1 C15 118.54(12)
C25 O3 C26 116.78(11)

loop_
_geom_bond_atom_site_label_1
_geom_bond_atom_site_label_2
_geom_bond_distance
C1 C6 1.374(2)
C1 C2 1.382(2)
C1 H1 0.9300
C2 C3 1.366(3)
C2 H2 0.9300
C3 C4 1.366(3)
C3 H3 0.9300
C4 C5 1.381(2)
C4 H4 0.9300
C5 C6 1.387(2)
C5 H5 0.9300
C6 C7 1.4648(18)
C7 N2 1.3166(17)
C7 N3 1.3726(15)
C8 N4 1.3142(15)
C8 C16 1.4359(16)
C8 C9 1.4799(16)
C9 C10 1.3902(17)
C9 C14 1.3937(17)
C10 C11 1.3813(18)
C10 H10 0.9300
C11 C12 1.3862(19)
C11 H11 0.9300
C12 O1 1.3569(15)
C12 C13 1.3866(18)
C13 C14 1.3753(18)
C13 H13 0.9300
C14 H14 0.9300
C15 O1 1.4249(18)
C15 H15A 0.9600
C15 H15B 0.9600
C15 H15C 0.9600
C16 C17 1.3597(17)
C16 H16 0.9300
C17 C18 1.4251(17)
C17 C19 1.4792(17)
C18 N1 1.3172(16)
C18 N3 1.3795(15)
C19 C24 1.3924(17)
C19 C20 1.3948(18)
C20 C21 1.3816(19)
C20 H20 0.9300
C21 C22 1.378(2)
C21 H21 0.9300
C22 C23 1.386(2)
C22 H22 0.9300
C23 C24 1.3867(17)
C23 C25 1.4881(19)
C24 H24 0.9300
C25 O2 1.2007(16)
C25 O3 1.3299(17)
C26 O3 1.4505(16)
C26 C27 1.468(2)
C26 H26A 0.9700
C26 H26B 0.9700
C27 H27A 0.9600
C27 H27B 0.9600
C27 H27C 0.9600
N1 N2 1.3798(16)
N3 N4 1.3639(14)

loop_
_geom_torsion_atom_site_label_1
_geom_torsion_atom_site_label_2
_geom_torsion_atom_site_label_3
_geom_torsion_atom_site_label_4
_geom_torsion
C6 C1 C2 C3 0.9(3)
C1 C2 C3 C4 -0.1(3)
C2 C3 C4 C5 -0.8(3)
C3 C4 C5 C6 0.9(3)
C2 C1 C6 C5 -0.8(2)
C2 C1 C6 C7 174.82(15)
C4 C5 C6 C1 -0.1(3)
C4 C5 C6 C7 -175.84(16)
C1 C6 C7 N2 -135.23(16)
C5 C6 C7 N2 40.4(2)
C1 C6 C7 N3 44.2(2)
C5 C6 C7 N3 -140.13(15)
N4 C8 C9 C10 -22.70(17)
C16 C8 C9 C10 157.21(12)
N4 C8 C9 C14 158.00(11)
C16 C8 C9 C14 -22.10(18)
C14 C9 C10 C11 -0.14(19)
C8 C9 C10 C11 -179.48(11)
C9 C10 C11 C12 -0.3(2)
C10 C11 C12 O1 -179.42(12)
C10 C11 C12 C13 0.5(2)
O1 C12 C13 C14 179.65(12)
C11 C12 C13 C14 -0.3(2)
C12 C13 C14 C9 -0.2(2)
C10 C9 C14 C13 0.36(19)
C8 C9 C14 C13 179.69(11)
N4 C8 C16 C17 -0.5(2)
C9 C8 C16 C17 179.64(12)
C8 C16 C17 C18 0.32(18)
C8 C16 C17 C19 -178.78(11)
C16 C17 C18 N1 -179.51(14)
C19 C17 C18 N1 -0.4(2)
C16 C17 C18 N3 0.96(17)
C19 C17 C18 N3 -179.92(11)
C16 C17 C19 C24 -35.79(19)
C18 C17 C19 C24 145.15(12)
C16 C17 C19 C20 141.94(14)
C18 C17 C19 C20 -37.12(18)
C24 C19 C20 C21 1.4(2)
C17 C19 C20 C21 -176.33(13)
C19 C20 C21 C22 -0.6(2)
C20 C21 C22 C23 -0.4(2)
C21 C22 C23 C24 0.6(2)
C21 C22 C23 C25 -179.94(14)
C22 C23 C24 C19 0.2(2)
C25 C23 C24 C19 -179.25(12)
C20 C19 C24 C23 -1.20(19)
C17 C19 C24 C23 176.58(12)
C22 C23 C25 O2 -14.9(2)
C24 C23 C25 O2 164.60(15)
C22 C23 C25 O3 165.81(13)
C24 C23 C25 O3 -14.74(19)
N3 C18 N1 N2 -0.71(15)
C17 C18 N1 N2 179.73(13)
N3 C7 N2 N1 0.11(15)
C6 C7 N2 N1 179.66(13)
C18 N1 N2 C7 0.37(15)
N2 C7 N3 N4 -177.71(11)
C6 C7 N3 N4 2.8(2)
N2 C7 N3 C18 -0.53(14)
C6 C7 N3 C18 179.94(13)
N1 C18 N3 N4 177.96(11)
C17 C18 N3 N4 -2.41(18)
N1 C18 N3 C7 0.77(14)
C17 C18 N3 C7 -179.60(11)
C16 C8 N4 N3 -0.72(17)
C9 C8 N4 N3 179.18(10)
C7 N3 N4 C8 178.82(12)
C18 N3 N4 C8 2.23(17)
C11 C12 O1 C15 -3.1(2)
C13 C12 O1 C15 176.94(13)
O2 C25 O3 C26 3.3(2)
C23 C25 O3 C26 -177.34(12)
C27 C26 O3 C25 174.64(16)
